data_4501484
loop_
_publ_author_name
'Liang, Xiao-Qiang'
'Li, Dong-Ping'
'Li, Cheng-Hui'
'Zhou, Xin-Hui'
'Li, Yi-Zhi'
'Zuo, Jing-Lin'
'You, Xiao-Zeng'

_publ_section_title
;
 Syntheses, Structures, and Physical Properties of Camphorate Coordination
 Polymers Controlled by Semirigid Auxiliary Ligands with Variable
 Coordination Positions and Conformations
;
_journal_issue 6
_journal_name_full 'Crystal Growth &amp; Design'
_journal_page_first 2596
_journal_paper_doi 10.1021/cg1000107
_journal_volume 10
_journal_year 2010
_chemical_formula_sum 'C24 H28 N4 O4 Zn'
_chemical_formula_weight 501.87
_chemical_name_systematic
; 
 ? 
;
_space_group_IT_number 4
_symmetry_cell_setting monoclinic
_symmetry_space_group_name_Hall 'P 2yb'
_symmetry_space_group_name_H-M 'P 1 21 1'
_atom_sites_solution_hydrogens geom
_atom_sites_solution_primary direct
_atom_sites_solution_secondary difmap
_audit_creation_method SHELXL-97
_cell_angle_alpha 90.00
_cell_angle_beta 97.3380(10)
_cell_angle_gamma 90.00
_cell_formula_units_Z 2
_cell_length_a 6.6272(6)
_cell_length_b 17.3245(17)
_cell_length_c 9.9414(9)
_cell_measurement_reflns_used 3990
_cell_measurement_temperature 291(2)
_cell_measurement_theta_max 28.032
_cell_measurement_theta_min 2.351
_cell_volume 1132.05(18)
_computing_cell_refinement SMART
_computing_data_collection 'SMART (Bruker, 2000)'
_computing_data_reduction 'SAINT (Bruker, 2000)'
_computing_molecular_graphics SHELXTL
_computing_publication_material SHELXTL
_computing_structure_refinement SHELXTL
_computing_structure_solution 'SHELXTL (Bruker, 2000)'
_diffrn_ambient_temperature 291(2)
_diffrn_measured_fraction_theta_full 0.998
_diffrn_measured_fraction_theta_max 0.998
_diffrn_measurement_device_type 'Bruker Smart Apex CCD'
_diffrn_measurement_method 'phi and omega scans'
_diffrn_radiation_monochromator graphite
_diffrn_radiation_source 'sealed tube'
_diffrn_radiation_type MoK\a
_diffrn_radiation_wavelength 0.71073
_diffrn_reflns_av_R_equivalents 0.0318
_diffrn_reflns_av_sigmaI/netI 0.0617
_diffrn_reflns_limit_h_max 8
_diffrn_reflns_limit_h_min -6
_diffrn_reflns_limit_k_max 18
_diffrn_reflns_limit_k_min -21
_diffrn_reflns_limit_l_max 12
_diffrn_reflns_limit_l_min -10
_diffrn_reflns_number 6176
_diffrn_reflns_theta_full 26.00
_diffrn_reflns_theta_max 26.00
_diffrn_reflns_theta_min 2.07
_exptl_absorpt_coefficient_mu 1.124
_exptl_absorpt_correction_T_max 0.83
_exptl_absorpt_correction_T_min 0.77
_exptl_absorpt_correction_type multi-scan
_exptl_absorpt_process_details 'SADABS; Bruker, 2000'
_exptl_crystal_colour colorless
_exptl_crystal_density_diffrn 1.472
_exptl_crystal_density_method 'not measured'
_exptl_crystal_description rod
_exptl_crystal_F_000 524
_exptl_crystal_size_max 0.24
_exptl_crystal_size_mid 0.15
_exptl_crystal_size_min 0.12
_refine_diff_density_max 0.522
_refine_diff_density_min -0.676
_refine_diff_density_rms 0.076
_refine_ls_abs_structure_details 'Flack H D (1983), Acta Cryst. A39, 876-881'
_refine_ls_abs_structure_Flack 0.06(2)
_refine_ls_extinction_method none
_refine_ls_goodness_of_fit_ref 1.068
_refine_ls_hydrogen_treatment constr
_refine_ls_matrix_type full
_refine_ls_number_parameters 301
_refine_ls_number_reflns 3695
_refine_ls_number_restraints 1
_refine_ls_restrained_S_all 1.068
_refine_ls_R_factor_all 0.0633
_refine_ls_R_factor_gt 0.0544
_refine_ls_shift/su_max 0.000
_refine_ls_shift/su_mean 0.000
_refine_ls_structure_factor_coef Fsqd
_refine_ls_weighting_details 'calc w=1/[\s^2^(Fo^2^)+(0.0500P)^2^+1.2200P] where P=(Fo^2^+2Fc^2^)/3'
_refine_ls_weighting_scheme calc
_refine_ls_wR_factor_gt 0.1157
_refine_ls_wR_factor_ref 0.1176
_reflns_number_gt 3168
_reflns_number_total 3695
_reflns_threshold_expression >2sigma(I)
_cod_data_source_file cg1000107_si_002.cif
_cod_data_source_block 4
_cod_depositor_comments
;
The following automatic conversions were performed:

'_symmetry_cell_setting' value 'Monoclinic' changed to 'monoclinic'
according to /home/saulius/struct/CIF-dictionaries/cif_core.dic
dictionary named 'cif_core.dic' version 2.4.2 from 2011-04-26.

Automatic conversion script
Id: cif_fix_values 1715 2011-07-08 13:25:40Z adriana 
;
_cod_original_sg_symbol_H-M 'P 21'
_cod_database_code 4501484

loop_
_symmetry_equiv_pos_as_xyz
'x, y, z'
'-x, y+1/2, -z'

loop_
_atom_site_label
_atom_site_type_symbol
_atom_site_fract_x
_atom_site_fract_y
_atom_site_fract_z
_atom_site_U_iso_or_equiv
_atom_site_adp_type
_atom_site_occupancy
_atom_site_symmetry_multiplicity
_atom_site_calc_flag
_atom_site_refinement_flags
C1 C 0.6325(11) 0.8979(4) 0.9098(6) 0.0461(18) Uani 1 1 d .
C2 C 0.7202(11) 0.8602(4) 1.0445(6) 0.0442(15) Uani 1 1 d .
H2 H 0.6841 0.8054 1.0389 0.053 Uiso 1 1 calc R
C3 C 0.9507(10) 0.8653(4) 1.0756(6) 0.0413(14) Uani 1 1 d .
H3A H 1.0012 0.9125 1.0394 0.050 Uiso 1 1 calc R
H3B H 1.0154 0.8215 1.0378 0.050 Uiso 1 1 calc R
C4 C 0.9910(9) 0.8646(4) 1.2347(5) 0.0359(13) Uani 1 1 d .
H4A H 1.0840 0.8232 1.2656 0.043 Uiso 1 1 calc R
H4B H 1.0514 0.9131 1.2678 0.043 Uiso 1 1 calc R
C5 C 0.7904(10) 0.8529(4) 1.2875(7) 0.0463(15) Uani 1 1 d .
C6 C 0.6407(12) 0.8930(4) 1.1711(7) 0.0456(17) Uani 1 1 d .
C7 C 0.7751(11) 0.8880(4) 1.4249(6) 0.0466(16) Uani 1 1 d .
C8 C 0.6727(13) 0.9805(4) 1.1895(8) 0.054(2) Uani 1 1 d .
H8A H 0.5589 1.0075 1.1418 0.081 Uiso 1 1 calc R
H8B H 0.7950 0.9955 1.1541 0.081 Uiso 1 1 calc R
H8C H 0.6842 0.9931 1.2842 0.081 Uiso 1 1 calc R
C9 C 0.4228(11) 0.8675(4) 1.1778(6) 0.0461(16) Uani 1 1 d .
H9A H 0.3916 0.8730 1.2690 0.055 Uiso 1 1 calc R
H9C H 0.4073 0.8145 1.1504 0.055 Uiso 1 1 calc R
H9B H 0.3319 0.8991 1.1181 0.055 Uiso 1 1 calc R
C10 C 0.7388(11) 0.7679(4) 1.3122(7) 0.0500(17) Uani 1 1 d .
H10A H 0.6648 0.7644 1.3889 0.060 Uiso 1 1 calc R
H10C H 0.8623 0.7386 1.3296 0.060 Uiso 1 1 calc R
H10B H 0.6570 0.7476 1.2334 0.060 Uiso 1 1 calc R
C11 C 0.2177(15) 1.0174(4) 0.6992(8) 0.0435(19) Uani 1 1 d .
H11 H 0.1962 0.9823 0.7666 0.052 Uiso 1 1 calc R
C12 C 0.3518(10) 1.0657(4) 0.5201(6) 0.0401(16) Uani 1 1 d .
H12 H 0.4295 1.0741 0.4499 0.048 Uiso 1 1 calc R
C13 C 0.1838(12) 1.1105(4) 0.5592(7) 0.0469(17) Uani 1 1 d .
H13 H 0.1309 1.1535 0.5110 0.056 Uiso 1 1 calc R
C14 C -0.0698(12) 1.1199(4) 0.7188(6) 0.0361(16) Uani 1 1 d .
H14A H -0.1211 1.1618 0.6593 0.043 Uiso 1 1 calc R
H14B H -0.1763 1.0815 0.7185 0.043 Uiso 1 1 calc R
C15 C -0.0126(12) 1.1495(4) 0.8583(7) 0.0346(15) Uani 1 1 d .
C16 C -0.1756(11) 1.1837(4) 0.9106(7) 0.0408(17) Uani 1 1 d .
H16 H -0.3012 1.1876 0.8574 0.049 Uiso 1 1 calc R
C17 C -0.1510(12) 1.2120(5) 1.0425(8) 0.0452(19) Uani 1 1 d .
H17 H -0.2601 1.2348 1.0775 0.054 Uiso 1 1 calc R
C18 C 0.0367(12) 1.2062(5) 1.1221(7) 0.0398(19) Uani 1 1 d .
C19 C 0.1998(12) 1.1720(4) 1.0698(7) 0.0392(18) Uani 1 1 d .
H19 H 0.3253 1.1681 1.1230 0.047 Uiso 1 1 calc R
C20 C 0.1751(12) 1.1437(4) 0.9379(6) 0.0375(16) Uani 1 1 d .
H20 H 0.2842 1.1208 0.9029 0.045 Uiso 1 1 calc R
C21 C -0.0886(13) 0.7405(5) 0.7436(7) 0.0451(18) Uani 1 1 d .
H21A H -0.1589 0.7891 0.7513 0.054 Uiso 1 1 calc R
H21B H -0.1779 0.7062 0.6865 0.054 Uiso 1 1 calc R
C22 C 0.2015(13) 0.8227(5) 0.6901(8) 0.0434(19) Uani 1 1 d .
H22 H 0.1452 0.8638 0.7325 0.052 Uiso 1 1 calc R
C23 C 0.2435(10) 0.7080(4) 0.6019(7) 0.0387(16) Uani 1 1 d .
H23 H 0.2269 0.6567 0.5748 0.046 Uiso 1 1 calc R
C24 C 0.3864(10) 0.7562(4) 0.5815(6) 0.0352(14) Uani 1 1 d .
H24 H 0.4927 0.7441 0.5325 0.042 Uiso 1 1 calc R
N1 N 0.3644(10) 1.0111(3) 0.6089(5) 0.0330(13) Uani 1 1 d .
N2 N 0.1119(11) 1.0850(4) 0.6694(6) 0.0415(15) Uani 1 1 d .
N3 N 0.1169(12) 0.7547(4) 0.6777(7) 0.0459(17) Uani 1 1 d .
N4 N 0.3637(9) 0.8278(4) 0.6404(5) 0.0369(14) Uani 1 1 d .
O1 O 0.4912(7) 0.9401(2) 0.8918(4) 0.0404(11) Uani 1 1 d .
O2 O 0.7195(7) 0.8745(3) 0.8058(4) 0.0502(12) Uani 1 1 d .
O3 O 0.6271(8) 0.8686(3) 1.4813(4) 0.0503(12) Uani 1 1 d .
O4 O 0.9015(7) 0.9364(3) 1.4755(4) 0.0483(13) Uani 1 1 d .
Zn1 Zn 0.56099(9) 0.92087(4) 0.64310(5) 0.03114(16) Uani 1 1 d .

loop_
_atom_site_aniso_label
_atom_site_aniso_U_11
_atom_site_aniso_U_22
_atom_site_aniso_U_33
_atom_site_aniso_U_23
_atom_site_aniso_U_13
_atom_site_aniso_U_12
C1 0.043(4) 0.053(5) 0.040(3) 0.000(2) -0.006(3) 0.004(3)
C2 0.052(4) 0.045(4) 0.033(3) -0.010(3) -0.005(3) 0.008(3)
C3 0.050(4) 0.034(3) 0.041(3) 0.004(2) 0.007(3) -0.012(3)
C4 0.032(3) 0.048(4) 0.026(3) 0.003(2) -0.001(2) 0.002(3)
C5 0.038(3) 0.043(4) 0.059(4) 0.002(3) 0.008(3) 0.002(3)
C6 0.053(4) 0.042(4) 0.041(4) 0.019(3) 0.005(3) 0.005(3)
C7 0.042(4) 0.057(4) 0.038(3) 0.004(3) -0.005(3) 0.006(3)
C8 0.057(5) 0.048(4) 0.053(4) -0.019(3) -0.009(4) -0.003(4)
C9 0.059(4) 0.040(4) 0.042(3) 0.004(3) 0.015(3) -0.004(3)
C10 0.052(4) 0.047(4) 0.053(4) -0.024(3) 0.015(3) -0.015(3)
C11 0.064(5) 0.033(4) 0.036(4) 0.003(3) 0.016(3) -0.003(4)
C12 0.048(4) 0.043(4) 0.031(3) -0.001(3) 0.012(3) 0.023(3)
C13 0.049(4) 0.044(4) 0.051(4) 0.001(3) 0.020(3) 0.007(3)
C14 0.044(4) 0.034(4) 0.031(3) 0.012(2) 0.010(3) 0.008(3)
C15 0.039(4) 0.025(3) 0.041(4) 0.006(2) 0.011(3) -0.001(3)
C16 0.034(4) 0.040(4) 0.045(4) 0.002(3) -0.008(3) 0.018(3)
C17 0.033(4) 0.056(5) 0.051(4) 0.014(3) 0.024(3) 0.008(3)
C18 0.046(4) 0.045(4) 0.030(3) -0.012(3) 0.010(3) -0.022(3)
C19 0.041(4) 0.047(4) 0.033(3) -0.005(3) 0.019(3) -0.018(3)
C20 0.044(4) 0.038(4) 0.029(3) 0.008(3) 0.001(3) -0.008(3)
C21 0.045(4) 0.047(4) 0.042(4) 0.000(3) 0.003(3) -0.012(4)
C22 0.034(4) 0.040(4) 0.057(5) 0.011(4) 0.009(3) 0.003(4)
C23 0.033(4) 0.040(4) 0.039(3) 0.007(3) -0.012(3) 0.015(3)
C24 0.034(3) 0.040(4) 0.032(3) 0.015(3) 0.002(3) 0.006(3)
N1 0.044(3) 0.029(3) 0.029(3) 0.000(2) 0.014(2) 0.010(2)
N2 0.036(4) 0.050(4) 0.036(3) -0.006(3) -0.003(3) 0.010(3)
N3 0.056(5) 0.043(4) 0.041(3) 0.011(3) 0.014(3) -0.008(3)
N4 0.031(3) 0.049(4) 0.030(3) 0.013(2) 0.003(2) 0.003(3)
O1 0.041(2) 0.046(3) 0.036(2) -0.0052(16) 0.0102(17) -0.004(2)
O2 0.043(3) 0.064(3) 0.041(2) 0.000(2) -0.003(2) 0.014(2)
O3 0.056(3) 0.061(3) 0.034(2) 0.006(2) 0.002(2) 0.020(2)
O4 0.044(2) 0.054(4) 0.049(2) -0.003(2) 0.0131(19) 0.013(2)
Zn1 0.0312(3) 0.0347(3) 0.0284(3) 0.0037(4) 0.0071(2) 0.0051(4)

loop_
_atom_type_symbol
_atom_type_description
_atom_type_scat_dispersion_real
_atom_type_scat_dispersion_imag
_atom_type_scat_source
C C 0.0033 0.0016 'International Tables Vol C Tables 4.2.6.8 and 6.1.1.4'
H H 0.0000 0.0000 'International Tables Vol C Tables 4.2.6.8 and 6.1.1.4'
N N 0.0061 0.0033 'International Tables Vol C Tables 4.2.6.8 and 6.1.1.4'
O O 0.0106 0.0060 'International Tables Vol C Tables 4.2.6.8 and 6.1.1.4'
Zn Zn 0.2839 1.4301 'International Tables Vol C Tables 4.2.6.8 and 6.1.1.4'

loop_
_geom_angle_atom_site_label_1
_geom_angle_atom_site_label_2
_geom_angle_atom_site_label_3
_geom_angle
_geom_angle_site_symmetry_1
_geom_angle_site_symmetry_3
O1 C1 O2 119.5(6) . .
O1 C1 C2 126.7(6) . .
O2 C1 C2 113.6(6) . .
C3 C2 C6 104.7(5) . .
C3 C2 C1 114.3(6) . .
C6 C2 C1 115.3(6) . .
C3 C2 H2 107.4 . .
C6 C2 H2 107.4 . .
C1 C2 H2 107.4 . .
C2 C3 C4 104.0(5) . .
C2 C3 H3A 111.0 . .
C4 C3 H3A 111.0 . .
C2 C3 H3B 111.0 . .
C4 C3 H3B 111.0 . .
H3A C3 H3B 109.0 . .
C5 C4 C3 107.9(5) . .
C5 C4 H4A 110.1 . .
C3 C4 H4A 110.1 . .
C5 C4 H4B 110.1 . .
C3 C4 H4B 110.1 . .
H4A C4 H4B 108.4 . .
C4 C5 C7 115.2(6) . .
C4 C5 C10 114.1(6) . .
C7 C5 C10 101.5(5) . .
C4 C5 C6 100.7(5) . .
C7 C5 C6 112.1(6) . .
C10 C5 C6 113.9(6) . .
C9 C6 C2 110.9(6) . .
C9 C6 C8 113.5(6) . .
C2 C6 C8 113.9(6) . .
C9 C6 C5 110.5(5) . .
C2 C6 C5 100.9(5) . .
C8 C6 C5 106.3(6) . .
O3 C7 O4 122.1(6) . .
O3 C7 C5 116.7(6) . .
O4 C7 C5 121.1(6) . .
C6 C8 H8A 109.5 . .
C6 C8 H8B 109.5 . .
H8A C8 H8B 109.5 . .
C6 C8 H8C 109.5 . .
H8A C8 H8C 109.5 . .
H8B C8 H8C 109.5 . .
C6 C9 H9A 109.5 . .
C6 C9 H9C 109.5 . .
H9A C9 H9C 109.5 . .
C6 C9 H9B 109.5 . .
H9A C9 H9B 109.5 . .
H9C C9 H9B 109.5 . .
C5 C10 H10A 109.5 . .
C5 C10 H10C 109.5 . .
H10A C10 H10C 109.5 . .
C5 C10 H10B 109.5 . .
H10A C10 H10B 109.5 . .
H10C C10 H10B 109.5 . .
N2 C11 N1 107.6(6) . .
N2 C11 H11 126.2 . .
N1 C11 H11 126.2 . .
N1 C12 C13 101.2(6) . .
N1 C12 H12 129.4 . .
C13 C12 H12 129.4 . .
N2 C13 C12 114.3(7) . .
N2 C13 H13 122.8 . .
C12 C13 H13 122.8 . .
C15 C14 N2 109.2(7) . .
C15 C14 H14A 109.8 . .
N2 C14 H14A 109.8 . .
C15 C14 H14B 109.8 . .
N2 C14 H14B 109.8 . .
H14A C14 H14B 108.3 . .
C16 C15 C20 120.0(7) . .
C16 C15 C14 112.3(7) . .
C20 C15 C14 127.7(7) . .
C17 C16 C15 120.0(7) . .
C17 C16 H16 120.0 . .
C15 C16 H16 120.0 . .
C18 C17 C16 120.0(7) . .
C18 C17 H17 120.0 . .
C16 C17 H17 120.0 . .
C17 C18 C19 120.0(7) . .
C17 C18 C21 125.4(8) . 2_557
C19 C18 C21 114.3(7) . 2_557
C18 C19 C20 120.0(8) . .
C18 C19 H19 120.0 . .
C20 C19 H19 120.0 . .
C19 C20 C15 120.0(8) . .
C19 C20 H20 120.0 . .
C15 C20 H20 120.0 . .
C18 C21 N3 108.8(7) 2_547 .
C18 C21 H21A 109.9 2_547 .
N3 C21 H21A 109.9 . .
C18 C21 H21B 109.9 2_547 .
N3 C21 H21B 109.9 . .
H21A C21 H21B 108.3 . .
N4 C22 N3 114.3(8) . .
N4 C22 H22 122.9 . .
N3 C22 H22 122.9 . .
C24 C23 N3 101.8(6) . .
C24 C23 H23 129.1 . .
N3 C23 H23 129.1 . .
C23 C24 N4 112.9(6) . .
C23 C24 H24 123.6 . .
N4 C24 H24 123.6 . .
C12 N1 C11 112.9(6) . .
C12 N1 Zn1 131.5(5) . .
C11 N1 Zn1 115.6(5) . .
C13 N2 C11 103.6(7) . .
C13 N2 C14 121.9(6) . .
C11 N2 C14 133.4(7) . .
C22 N3 C23 106.5(7) . .
C22 N3 C21 118.5(7) . .
C23 N3 C21 135.0(6) . .
C22 N4 C24 104.4(7) . .
C22 N4 Zn1 128.8(6) . .
C24 N4 Zn1 126.7(5) . .
C1 O2 Zn1 106.1(4) . .
C7 O3 Zn1 121.6(5) . 1_556
O3 Zn1 O2 109.52(19) 1_554 .
O3 Zn1 N1 115.3(2) 1_554 .
O2 Zn1 N1 135.1(2) . .
O3 Zn1 N4 80.5(2) 1_554 .
O2 Zn1 N4 87.9(2) . .
N1 Zn1 N4 101.87(19) . .

loop_
_geom_bond_atom_site_label_1
_geom_bond_atom_site_label_2
_geom_bond_distance
_geom_bond_site_symmetry_2
C1 O1 1.183(7) .
C1 O2 1.310(8) .
C1 C2 1.536(8) .
C2 C3 1.522(9) .
C2 C6 1.534(9) .
C2 H2 0.9800 .
C3 C4 1.570(8) .
C3 H3A 0.9700 .
C3 H3B 0.9700 .
C4 C5 1.504(9) .
C4 H4A 0.9700 .
C4 H4B 0.9700 .
C5 C7 1.510(10) .
C5 C10 1.539(10) .
C5 C6 1.585(9) .
C6 C9 1.519(10) .
C6 C8 1.539(11) .
C7 O3 1.237(8) .
C7 O4 1.245(8) .
C8 H8A 0.9600 .
C8 H8B 0.9600 .
C8 H8C 0.9600 .
C9 H9A 0.9600 .
C9 H9C 0.9600 .
C9 H9B 0.9600 .
C10 H10A 0.9600 .
C10 H10C 0.9600 .
C10 H10B 0.9600 .
C11 N2 1.377(11) .
C11 N1 1.409(10) .
C11 H11 0.9300 .
C12 N1 1.290(8) .
C12 C13 1.451(9) .
C12 H12 0.9300 .
C13 N2 1.325(9) .
C13 H13 0.9300 .
C14 C15 1.482(10) .
C14 N2 1.486(10) .
C14 H14A 0.9700 .
C14 H14B 0.9700 .
C15 C16 1.390(10) .
C15 C20 1.390(11) .
C16 C17 1.390(11) .
C16 H16 0.9300 .
C17 C18 1.390(12) .
C17 H17 0.9300 .
C18 C19 1.390(11) .
C18 C21 1.462(10) 2_557
C19 C20 1.390(9) .
C19 H19 0.9300 .
C20 H20 0.9300 .
C21 C18 1.462(10) 2_547
C21 N3 1.604(11) .
C21 H21A 0.9700 .
C21 H21B 0.9700 .
C22 N4 1.242(11) .
C22 N3 1.303(10) .
C22 H22 0.9300 .
C23 C24 1.298(9) .
C23 N3 1.445(9) .
C23 H23 0.9300 .
C24 N4 1.389(9) .
C24 H24 0.9300 .
N1 Zn1 2.035(6) .
N4 Zn1 2.074(6) .
O2 Zn1 1.983(4) .
O3 Zn1 1.944(5) 1_556
Zn1 O3 1.944(5) 1_554

loop_
_geom_torsion_atom_site_label_1
_geom_torsion_atom_site_label_2
_geom_torsion_atom_site_label_3
_geom_torsion_atom_site_label_4
_geom_torsion
_geom_torsion_site_symmetry_1
_geom_torsion_site_symmetry_4
O1 C1 C2 C3 -133.6(7) . .
O2 C1 C2 C3 51.6(8) . .
O1 C1 C2 C6 -12.3(10) . .
O2 C1 C2 C6 173.0(6) . .
C6 C2 C3 C4 24.7(6) . .
C1 C2 C3 C4 151.8(5) . .
C2 C3 C4 C5 4.5(7) . .
C3 C4 C5 C7 -151.2(6) . .
C3 C4 C5 C10 91.9(7) . .
C3 C4 C5 C6 -30.5(7) . .
C3 C2 C6 C9 -160.6(5) . .
C1 C2 C6 C9 73.0(7) . .
C3 C2 C6 C8 70.0(7) . .
C1 C2 C6 C8 -56.4(9) . .
C3 C2 C6 C5 -43.5(7) . .
C1 C2 C6 C5 -169.9(6) . .
C4 C5 C6 C9 162.3(6) . .
C7 C5 C6 C9 -74.7(7) . .
C10 C5 C6 C9 39.8(8) . .
C4 C5 C6 C2 45.0(6) . .
C7 C5 C6 C2 167.9(6) . .
C10 C5 C6 C2 -77.6(7) . .
C4 C5 C6 C8 -74.1(7) . .
C7 C5 C6 C8 48.8(8) . .
C10 C5 C6 C8 163.3(6) . .
C4 C5 C7 O3 -168.1(6) . .
C10 C5 C7 O3 -44.2(8) . .
C6 C5 C7 O3 77.6(8) . .
C4 C5 C7 O4 14.7(9) . .
C10 C5 C7 O4 138.5(6) . .
C6 C5 C7 O4 -99.6(7) . .
N1 C12 C13 N2 3.4(9) . .
N2 C14 C15 C16 179.5(6) . .
N2 C14 C15 C20 -3.1(9) . .
C20 C15 C16 C17 0.0(11) . .
C14 C15 C16 C17 177.5(7) . .
C15 C16 C17 C18 0.0(11) . .
C16 C17 C18 C19 0.0(11) . .
C16 C17 C18 C21 173.2(7) . 2_557
C17 C18 C19 C20 0.0(11) . .
C21 C18 C19 C20 -174.0(7) 2_557 .
C18 C19 C20 C15 0.0(10) . .
C16 C15 C20 C19 0.0(10) . .
C14 C15 C20 C19 -177.1(7) . .
N3 C23 C24 N4 1.6(7) . .
C13 C12 N1 C11 0.6(8) . .
C13 C12 N1 Zn1 -177.6(5) . .
N2 C11 N1 C12 -4.2(10) . .
N2 C11 N1 Zn1 174.3(5) . .
C12 C13 N2 C11 -5.8(10) . .
C12 C13 N2 C14 -175.3(7) . .
N1 C11 N2 C13 5.8(9) . .
N1 C11 N2 C14 173.5(8) . .
C15 C14 N2 C13 -120.6(8) . .
C15 C14 N2 C11 73.5(11) . .
N4 C22 N3 C23 -2.4(10) . .
N4 C22 N3 C21 177.5(7) . .
C24 C23 N3 C22 0.3(8) . .
C24 C23 N3 C21 -179.6(8) . .
C18 C21 N3 C22 -95.4(9) 2_547 .
C18 C21 N3 C23 84.5(10) 2_547 .
N3 C22 N4 C24 3.3(9) . .
N3 C22 N4 Zn1 -176.5(5) . .
C23 C24 N4 C22 -3.1(8) . .
C23 C24 N4 Zn1 176.7(4) . .
O1 C1 O2 Zn1 -1.7(7) . .
C2 C1 O2 Zn1 173.5(4) . .
O4 C7 O3 Zn1 7.5(9) . 1_556
C5 C7 O3 Zn1 -169.7(4) . 1_556
C1 O2 Zn1 O3 -164.4(4) . 1_554
C1 O2 Zn1 N1 19.5(6) . .
C1 O2 Zn1 N4 -85.3(5) . .
C12 N1 Zn1 O3 -41.8(8) . 1_554
C11 N1 Zn1 O3 140.1(5) . 1_554
C12 N1 Zn1 O2 134.1(6) . .
C11 N1 Zn1 O2 -44.0(7) . .
C12 N1 Zn1 N4 -126.8(7) . .
C11 N1 Zn1 N4 55.0(6) . .
C22 N4 Zn1 O3 -155.0(7) . 1_554
C24 N4 Zn1 O3 25.2(5) . 1_554
C22 N4 Zn1 O2 94.8(7) . .
C24 N4 Zn1 O2 -85.0(5) . .
C22 N4 Zn1 N1 -41.0(7) . .
C24 N4 Zn1 N1 139.3(5) . .
